data_7038193
loop_
_publ_author_name
'Endo, Koji'
'Grubbs, Robert H.'

_publ_section_title
;
 Cationic ruthenium alkylidene catalysts bearing phosphine ligands.
;
_journal_issue 8
_journal_name_full 'Dalton transactions (Cambridge, England : 2003)'
_journal_page_first 3627
_journal_page_last 3634
_journal_paper_doi 10.1039/c5dt04506a
_journal_volume 45
_journal_year 2016
_chemical_formula_moiety 'C49 H53 Cl N2 O P Ru, F6 P, 3(C H2 Cl2)'
_chemical_formula_sum 'C52 H59 Cl7 F6 N2 O P2 Ru'
_chemical_formula_weight 1253.17
_chemical_name_systematic
;
 ?
;
_space_group_IT_number 14
_symmetry_cell_setting monoclinic
_symmetry_space_group_name_Hall '-P 2yn'
_symmetry_space_group_name_H-M 'P 1 21/n 1'
_atom_sites_solution_hydrogens difmap
_atom_sites_solution_primary direct
_atom_sites_solution_secondary difmap
_audit_creation_method SHELXL-97
_audit_update_record
;
2016-01-05 deposited with the CCDC.
2016-01-20 downloaded from the CCDC.
;
_cell_angle_alpha 90.00
_cell_angle_beta 94.069(2)
_cell_angle_gamma 90.00
_cell_formula_units_Z 4
_cell_length_a 10.1739(4)
_cell_length_b 23.3587(10)
_cell_length_c 23.0472(9)
_cell_measurement_reflns_used 9787
_cell_measurement_temperature 100(2)
_cell_measurement_theta_max 32.75
_cell_measurement_theta_min 2.19
_cell_volume 5463.3(4)
_computing_cell_refinement 'Bruker SAINT-Plus v7.66A'
_computing_data_collection 'Bruker APEX2 v2009.7-0'
_computing_data_reduction 'Bruker SAINT-Plus v7.66A'
_computing_molecular_graphics 'Bruker XP v5.1'
_computing_publication_material 'Bruker XCIF 2008'
_computing_structure_refinement 'SHELXL-97 (Sheldrick, 2008)'
_computing_structure_solution 'SHELXS-97 (Sheldrick, 2008)'
_diffrn_ambient_temperature 100(2)
_diffrn_measured_fraction_theta_full 0.999
_diffrn_measured_fraction_theta_max 0.999
_diffrn_measurement_device_type 'Bruker KAPPA APEX II'
_diffrn_measurement_method '\w scans; 10 settings'
_diffrn_radiation_monochromator graphite
_diffrn_radiation_source 'fine-focus sealed tube'
_diffrn_radiation_type MoK\a
_diffrn_radiation_wavelength 0.71073
_diffrn_reflns_av_R_equivalents 0.0564
_diffrn_reflns_av_sigmaI/netI 0.0421
_diffrn_reflns_limit_h_max 15
_diffrn_reflns_limit_h_min -15
_diffrn_reflns_limit_k_max 36
_diffrn_reflns_limit_k_min -36
_diffrn_reflns_limit_l_max 36
_diffrn_reflns_limit_l_min -36
_diffrn_reflns_number 160797
_diffrn_reflns_theta_full 33.76
_diffrn_reflns_theta_max 33.76
_diffrn_reflns_theta_min 1.74
_exptl_absorpt_coefficient_mu 0.748
_exptl_absorpt_correction_T_max 0.9289
_exptl_absorpt_correction_T_min 0.8408
_exptl_absorpt_correction_type none
_exptl_crystal_colour 'Dichroic - red/pale orange'
_exptl_crystal_density_diffrn 1.524
_exptl_crystal_density_method 'not measured'
_exptl_crystal_description Plate
_exptl_crystal_F_000 2560
_exptl_crystal_size_max 0.24
_exptl_crystal_size_mid 0.19
_exptl_crystal_size_min 0.10
_refine_diff_density_max 1.724
_refine_diff_density_min -1.352
_refine_diff_density_rms 0.094
_refine_ls_extinction_method none
_refine_ls_goodness_of_fit_ref 1.878
_refine_ls_hydrogen_treatment Unrestrained
_refine_ls_matrix_type 'Full matrix'
_refine_ls_number_parameters 852
_refine_ls_number_reflns 21852
_refine_ls_number_restraints 0
_refine_ls_restrained_S_all 1.878
_refine_ls_R_factor_all 0.0534
_refine_ls_R_factor_gt 0.0387
_refine_ls_shift/su_max 0.004
_refine_ls_shift/su_mean 0.000
_refine_ls_structure_factor_coef Fsqd
_refine_ls_weighting_details w=1/s^2^(Fo^2^)
_refine_ls_weighting_scheme sigma
_refine_ls_wR_factor_gt 0.0585
_refine_ls_wR_factor_ref 0.0593
_reflns_number_gt 17124
_reflns_number_total 21852
_reflns_threshold_expression >2sigma(I)
_cod_data_source_file c5dt04506a2.cif
_cod_data_source_block kje11
_cod_depositor_comments
;
The following automatic conversions were performed:

'_symmetry_cell_setting' value 'Monoclinic' changed to 'monoclinic'
according to
/usr/data/users/saulius/crontab/automatic-downloads/rss-feeds/RSC/lib/dictionaries/cif_core.dic
dictionary named 'cif_core.dic' version 2.4.2 from 2011-04-26.

'_refine_ls_weighting_scheme' value 'Sigma' changed to 'sigma'
according to
/usr/data/users/saulius/crontab/automatic-downloads/rss-feeds/RSC/lib/dictionaries/cif_core.dic
dictionary named 'cif_core.dic' version 2.4.2 from 2011-04-26.

Automatic conversion script
Id: cif_fix_values 4268 2015-11-12 08:31:59Z antanas 

 Adding full bibliography for 7038193.cif.

The following automatic conversions were performed:

'_atom_sites_solution_primary' value 'Direct methods' was changed to
'direct'.

'_atom_sites_solution_secondary' value 'Difference Fourier map' was
changed to 'difmap'.

'_atom_sites_solution_hydrogens' value 'Difference Fourier map' was
changed to 'difmap'.

Automatic conversion script
Id: cif_fix_values 6452 2018-10-05 10:23:21Z andrius 
;
_cod_original_sg_symbol_H-M P2(1)/n
_cod_database_code 7038193

loop_
_symmetry_equiv_pos_as_xyz
'x, y, z'
'-x+1/2, y+1/2, -z+1/2'
'-x, -y, -z'
'x-1/2, -y-1/2, z-1/2'

loop_
_atom_site_label
_atom_site_type_symbol
_atom_site_fract_x
_atom_site_fract_y
_atom_site_fract_z
_atom_site_U_iso_or_equiv
_atom_site_adp_type
_atom_site_occupancy
_atom_site_symmetry_multiplicity
_atom_site_calc_flag
_atom_site_refinement_flags
Ru1 Ru 1.059362(11) 0.041483(5) 0.275075(5) 0.00951(3) Uani 1 1 d .
Cl1 Cl 1.20625(4) -0.030394(16) 0.310035(16) 0.01575(8) Uani 1 1 d .
P1 P 0.98046(4) -0.020213(18) 0.204344(17) 0.01167(8) Uani 1 1 d .
O1 O 1.19368(9) 0.09964(4) 0.33736(4) 0.0118(2) Uani 1 1 d .
N1 N 0.77674(12) 0.07354(6) 0.29769(6) 0.0146(3) Uani 1 1 d .
N2 N 0.87394(12) 0.14707(6) 0.26152(6) 0.0200(3) Uani 1 1 d .
C1 C 0.89105(14) 0.09141(7) 0.27548(6) 0.0129(3) Uani 1 1 d .
C2 C 0.69217(18) 0.12277(8) 0.31160(10) 0.0256(4) Uani 1 1 d .
C3 C 0.73832(19) 0.16777(9) 0.27076(11) 0.0335(5) Uani 1 1 d .
C4 C 0.74337(14) 0.01966(7) 0.32277(7) 0.0130(3) Uani 1 1 d .
C5 C 0.62716(15) -0.00768(7) 0.30100(7) 0.0155(3) Uani 1 1 d .
C6 C 0.58808(16) -0.05690(7) 0.32893(7) 0.0179(4) Uani 1 1 d .
C7 C 0.65737(16) -0.07931(7) 0.37747(7) 0.0180(3) Uani 1 1 d .
C8 C 0.77064(16) -0.05055(7) 0.39849(7) 0.0170(3) Uani 1 1 d .
C9 C 0.81368(14) -0.00092(7) 0.37259(7) 0.0144(3) Uani 1 1 d .
C10 C 0.54000(18) 0.01397(10) 0.25038(8) 0.0244(4) Uani 1 1 d .
C11 C 0.6127(2) -0.13310(9) 0.40598(9) 0.0283(4) Uani 1 1 d .
C12 C 0.93366(19) 0.02933(10) 0.39891(9) 0.0255(4) Uani 1 1 d .
C13 C 0.96592(14) 0.18934(7) 0.24381(7) 0.0145(3) Uani 1 1 d .
C14 C 0.97820(15) 0.19995(7) 0.18496(7) 0.0155(3) Uani 1 1 d .
C15 C 1.06399(16) 0.24323(7) 0.17033(8) 0.0196(4) Uani 1 1 d .
C16 C 1.13273(15) 0.27612(7) 0.21206(8) 0.0213(4) Uani 1 1 d .
C17 C 1.11222(16) 0.26642(8) 0.26971(8) 0.0223(4) Uani 1 1 d .
C18 C 1.02886(16) 0.22354(7) 0.28704(7) 0.0181(3) Uani 1 1 d .
C19 C 0.9021(2) 0.16755(10) 0.13778(10) 0.0297(5) Uani 1 1 d .
C20 C 1.2276(2) 0.32189(10) 0.19544(14) 0.0422(6) Uani 1 1 d .
C21 C 1.0058(2) 0.21594(10) 0.35037(9) 0.0323(5) Uani 1 1 d .
C22 C 1.14246(14) 0.08523(7) 0.22260(7) 0.0117(3) Uani 1 1 d .
C23 C 1.24384(14) 0.12573(6) 0.24333(6) 0.0113(3) Uani 1 1 d .
C24 C 1.31480(15) 0.15845(7) 0.20499(7) 0.0145(3) Uani 1 1 d .
C25 C 1.40543(15) 0.19845(7) 0.22646(7) 0.0166(3) Uani 1 1 d .
C26 C 1.42399(15) 0.20757(7) 0.28576(8) 0.0164(3) Uani 1 1 d .
C27 C 1.35626(15) 0.17551(7) 0.32472(7) 0.0146(3) Uani 1 1 d .
C28 C 1.26817(14) 0.13406(6) 0.30332(7) 0.0116(3) Uani 1 1 d .
C29 C 1.25078(15) 0.08038(7) 0.39582(7) 0.0155(3) Uani 1 1 d .
C30 C 1.2143(2) 0.12171(9) 0.44246(8) 0.0230(4) Uani 1 1 d .
C31 C 1.39717(17) 0.06697(9) 0.39728(8) 0.0215(4) Uani 1 1 d .
C32 C 0.89452(15) 0.01203(7) 0.14030(7) 0.0138(3) Uani 1 1 d .
C33 C 0.76508(16) 0.03090(7) 0.14257(8) 0.0194(4) Uani 1 1 d .
C34 C 0.69866(17) 0.05592(8) 0.09472(8) 0.0243(4) Uani 1 1 d .
C35 C 0.76172(19) 0.06451(8) 0.04431(8) 0.0268(4) Uani 1 1 d .
C36 C 0.89069(19) 0.04741(8) 0.04168(8) 0.0259(4) Uani 1 1 d .
C37 C 0.95700(17) 0.02039(8) 0.08909(7) 0.0190(4) Uani 1 1 d .
C38 C 1.10834(15) -0.06202(7) 0.17085(6) 0.0133(3) Uani 1 1 d .
C39 C 1.23830(15) -0.04335(8) 0.17074(7) 0.0169(3) Uani 1 1 d .
C40 C 1.32984(17) -0.07434(8) 0.14188(7) 0.0196(4) Uani 1 1 d .
C41 C 1.29412(17) -0.12421(8) 0.11309(7) 0.0189(4) Uani 1 1 d .
C42 C 1.16524(17) -0.14339(8) 0.11250(8) 0.0208(4) Uani 1 1 d .
C43 C 1.07315(16) -0.11245(7) 0.14128(7) 0.0186(4) Uani 1 1 d .
C44 C 0.87199(14) -0.07770(7) 0.22656(7) 0.0139(3) Uani 1 1 d .
C45 C 0.90919(16) -0.10734(7) 0.27762(7) 0.0171(3) Uani 1 1 d .
C46 C 0.83946(17) -0.15515(8) 0.29344(8) 0.0213(4) Uani 1 1 d .
C47 C 0.73015(18) -0.17324(8) 0.25890(8) 0.0238(4) Uani 1 1 d .
C48 C 0.69303(17) -0.14462(8) 0.20812(8) 0.0229(4) Uani 1 1 d .
C49 C 0.76354(16) -0.09723(8) 0.19174(8) 0.0191(4) Uani 1 1 d .
H2A H 0.7091(15) 0.1319(7) 0.3537(7) 0.015(4) Uiso 1 1 d .
H2B H 0.6032(16) 0.1143(7) 0.3019(7) 0.023(5) Uiso 1 1 d .
H3A H 0.6870(18) 0.1686(8) 0.2337(8) 0.037(6) Uiso 1 1 d .
H3B H 0.7453(17) 0.2046(9) 0.2867(8) 0.035(6) Uiso 1 1 d .
H6 H 0.5101(15) -0.0739(7) 0.3138(7) 0.016(4) Uiso 1 1 d .
H8 H 0.8181(14) -0.0649(7) 0.4311(7) 0.014(4) Uiso 1 1 d .
H10A H 0.5355(16) -0.0124(8) 0.2206(8) 0.028(5) Uiso 1 1 d .
H10B H 0.5702(17) 0.0520(8) 0.2334(8) 0.035(6) Uiso 1 1 d .
H10C H 0.4562(19) 0.0193(9) 0.2622(8) 0.050(7) Uiso 1 1 d .
H11A H 0.5647(18) -0.1248(8) 0.4385(9) 0.041(6) Uiso 1 1 d .
H11B H 0.6858(18) -0.1562(9) 0.4203(8) 0.041(6) Uiso 1 1 d .
H11C H 0.552(2) -0.1531(9) 0.3802(9) 0.052(7) Uiso 1 1 d .
H12A H 0.9542(17) 0.0192(8) 0.4375(8) 0.034(6) Uiso 1 1 d .
H12B H 0.9282(19) 0.0680(10) 0.3971(9) 0.048(7) Uiso 1 1 d .
H12C H 1.010(3) 0.0172(11) 0.3810(11) 0.097(10) Uiso 1 1 d .
H15 H 1.0725(15) 0.2490(7) 0.1314(7) 0.015(4) Uiso 1 1 d .
H17 H 1.1535(15) 0.2883(7) 0.2980(7) 0.020(5) Uiso 1 1 d .
H19A H 0.818(2) 0.1773(9) 0.1362(9) 0.048(7) Uiso 1 1 d .
H19B H 0.9092(19) 0.1298(10) 0.1432(9) 0.049(7) Uiso 1 1 d .
H19C H 0.936(2) 0.1753(10) 0.0997(10) 0.074(8) Uiso 1 1 d .
H20A H 1.188(2) 0.3556(10) 0.1884(9) 0.055(7) Uiso 1 1 d .
H20B H 1.261(2) 0.3148(11) 0.1624(11) 0.079(11) Uiso 1 1 d .
H20C H 1.307(2) 0.3226(10) 0.2217(10) 0.071(8) Uiso 1 1 d .
H21A H 1.0740(19) 0.2328(9) 0.3738(9) 0.048(7) Uiso 1 1 d .
H21B H 0.9893(18) 0.1781(9) 0.3617(8) 0.042(6) Uiso 1 1 d .
H21C H 0.9283(19) 0.2351(9) 0.3600(8) 0.046(6) Uiso 1 1 d .
H22 H 1.1308(14) 0.0827(7) 0.1826(7) 0.010(4) Uiso 1 1 d .
H24 H 1.3000(13) 0.1540(6) 0.1645(6) 0.003(4) Uiso 1 1 d .
H25 H 1.4499(14) 0.2204(7) 0.2027(7) 0.010(4) Uiso 1 1 d .
H26 H 1.4818(14) 0.2355(7) 0.3008(7) 0.014(4) Uiso 1 1 d .
H27 H 1.3700(14) 0.1835(7) 0.3642(6) 0.008(4) Uiso 1 1 d .
H29 H 1.2027(14) 0.0446(7) 0.3997(6) 0.008(4) Uiso 1 1 d .
H30A H 1.2562(17) 0.1590(8) 0.4419(7) 0.030(5) Uiso 1 1 d .
H30B H 1.2398(17) 0.1046(8) 0.4793(8) 0.031(5) Uiso 1 1 d .
H30C H 1.1224(17) 0.1276(7) 0.4418(7) 0.023(5) Uiso 1 1 d .
H31A H 1.4149(15) 0.0455(7) 0.3634(7) 0.018(5) Uiso 1 1 d .
H31B H 1.4176(16) 0.0430(8) 0.4324(8) 0.030(5) Uiso 1 1 d .
H31C H 1.4549(16) 0.1002(8) 0.4014(7) 0.026(5) Uiso 1 1 d .
H33 H 0.7241(14) 0.0261(7) 0.1770(6) 0.010(4) Uiso 1 1 d .
H34 H 0.6166(15) 0.0677(7) 0.0957(7) 0.017(5) Uiso 1 1 d .
H35 H 0.7167(16) 0.0810(8) 0.0135(7) 0.024(5) Uiso 1 1 d .
H36 H 0.9342(16) 0.0546(8) 0.0080(8) 0.031(5) Uiso 1 1 d .
H37 H 1.0424(15) 0.0082(7) 0.0865(7) 0.018(5) Uiso 1 1 d .
H39 H 1.2652(14) -0.0114(7) 0.1908(7) 0.016(5) Uiso 1 1 d .
H40 H 1.4161(16) -0.0624(7) 0.1430(7) 0.023(5) Uiso 1 1 d .
H41 H 1.3568(15) -0.1439(7) 0.0925(7) 0.015(4) Uiso 1 1 d .
H42 H 1.1358(16) -0.1784(8) 0.0915(7) 0.029(5) Uiso 1 1 d .
H43 H 0.9844(16) -0.1260(7) 0.1384(7) 0.023(5) Uiso 1 1 d .
H45 H 0.9784(14) -0.0968(7) 0.3000(6) 0.008(4) Uiso 1 1 d .
H46 H 0.8673(15) -0.1731(8) 0.3288(7) 0.023(5) Uiso 1 1 d .
H47 H 0.6826(16) -0.2021(8) 0.2713(7) 0.023(5) Uiso 1 1 d .
H48 H 0.6218(15) -0.1550(7) 0.1848(7) 0.016(5) Uiso 1 1 d .
H49 H 0.7395(15) -0.0806(7) 0.1579(7) 0.013(4) Uiso 1 1 d .
P2 P 0.85640(6) 0.74785(2) 0.04019(2) 0.03355(13) Uani 1 1 d .
F1 F 0.73447(12) 0.78634(6) 0.05567(6) 0.0655(4) Uani 1 1 d .
F2 F 0.93234(11) 0.80420(6) 0.02282(6) 0.0593(4) Uani 1 1 d .
F3 F 0.77552(16) 0.69242(6) 0.05688(6) 0.0729(5) Uani 1 1 d .
F4 F 0.79413(16) 0.74348(7) -0.02441(5) 0.0812(5) Uani 1 1 d .
F5 F 0.91114(15) 0.75323(7) 0.10541(6) 0.0831(5) Uani 1 1 d .
F6 F 0.97357(17) 0.70923(8) 0.02529(9) 0.1162(7) Uani 1 1 d .
C51 C 0.74486(17) 0.10389(8) 0.55324(8) 0.0273(4) Uani 1 1 d .
H51A H 0.7169 0.0915 0.5916 0.033 Uiso 1 1 calc R
H51B H 0.6987 0.1401 0.5427 0.033 Uiso 1 1 calc R
Cl2 Cl 0.69939(5) 0.05126(2) 0.50072(2) 0.03721(12) Uani 1 1 d .
Cl3 Cl 0.91656(5) 0.11596(2) 0.55852(2) 0.04183(13) Uani 1 1 d .
C61 C 0.28578(18) 0.09059(10) -0.00096(9) 0.0384(5) Uani 1 1 d .
H61A H 0.2645 0.1314 0.0048 0.046 Uiso 1 1 calc R
H61B H 0.2115 0.0730 -0.0247 0.046 Uiso 1 1 calc R
Cl4 Cl 0.30397(5) 0.05626(3) 0.06685(2) 0.04084(14) Uani 1 1 d .
Cl5 Cl 0.43000(5) 0.08545(2) -0.03852(2) 0.03395(12) Uani 1 1 d .
C71 C 0.96220(18) 0.73327(9) 0.48325(8) 0.0338(5) Uani 1 1 d .
H71A H 0.9979 0.7727 0.4852 0.041 Uiso 1 1 calc R
H71B H 1.0098 0.7104 0.5142 0.041 Uiso 1 1 calc R
Cl6 Cl 0.79313(5) 0.73484(2) 0.49518(2) 0.03338(12) Uani 1 1 d .
Cl7 Cl 0.98864(6) 0.70340(3) 0.41513(2) 0.05648(18) Uani 1 1 d .

loop_
_atom_site_aniso_label
_atom_site_aniso_U_11
_atom_site_aniso_U_22
_atom_site_aniso_U_33
_atom_site_aniso_U_23
_atom_site_aniso_U_13
_atom_site_aniso_U_12
Ru1 0.00865(5) 0.00809(5) 0.01174(5) 0.00006(5) 0.00041(4) 0.00000(5)
Cl1 0.01664(19) 0.01130(19) 0.01881(19) 0.00097(15) -0.00214(15) 0.00303(14)
P1 0.01079(19) 0.00972(19) 0.01443(19) -0.00116(16) 0.00031(15) -0.00108(15)
O1 0.0108(5) 0.0126(6) 0.0118(5) 0.0005(4) 0.0002(4) -0.0020(4)
N1 0.0095(6) 0.0113(7) 0.0237(7) 0.0033(6) 0.0055(5) 0.0017(5)
N2 0.0105(7) 0.0113(7) 0.0391(9) 0.0073(6) 0.0086(6) 0.0031(5)
C1 0.0125(7) 0.0118(8) 0.0145(7) -0.0002(6) 0.0003(6) -0.0011(6)
C2 0.0154(9) 0.0149(9) 0.0482(13) 0.0047(9) 0.0146(9) 0.0038(7)
C3 0.0162(10) 0.0184(10) 0.0679(17) 0.0139(11) 0.0180(10) 0.0076(8)
C4 0.0119(7) 0.0114(8) 0.0164(8) 0.0004(6) 0.0058(6) 0.0003(6)
C5 0.0120(8) 0.0183(9) 0.0166(8) -0.0003(7) 0.0031(6) 0.0005(6)
C6 0.0131(8) 0.0186(9) 0.0220(9) -0.0033(7) 0.0015(7) -0.0059(7)
C7 0.0214(9) 0.0145(8) 0.0187(8) 0.0008(7) 0.0057(7) -0.0040(7)
C8 0.0180(8) 0.0188(9) 0.0143(8) 0.0028(7) 0.0011(6) -0.0004(7)
C9 0.0119(8) 0.0163(8) 0.0154(8) -0.0016(6) 0.0033(6) -0.0015(6)
C10 0.0140(9) 0.0371(13) 0.0222(10) 0.0064(9) 0.0015(7) -0.0011(8)
C11 0.0330(12) 0.0218(11) 0.0297(11) 0.0065(9) 0.0000(9) -0.0120(9)
C12 0.0213(10) 0.0337(13) 0.0210(9) 0.0042(8) -0.0014(8) -0.0122(9)
C13 0.0094(7) 0.0089(7) 0.0256(9) 0.0038(6) 0.0036(6) 0.0029(6)
C14 0.0123(8) 0.0093(8) 0.0243(9) 0.0010(6) -0.0024(6) 0.0034(6)
C15 0.0200(9) 0.0162(9) 0.0231(9) 0.0080(7) 0.0056(7) 0.0053(7)
C16 0.0120(8) 0.0102(8) 0.0419(11) 0.0060(8) 0.0021(7) 0.0010(6)
C17 0.0170(9) 0.0127(9) 0.0359(11) -0.0060(8) -0.0077(8) 0.0034(7)
C18 0.0185(8) 0.0142(8) 0.0216(9) 0.0011(7) 0.0014(7) 0.0091(7)
C19 0.0326(12) 0.0203(11) 0.0341(12) -0.0011(9) -0.0123(9) 0.0021(9)
C20 0.0250(12) 0.0194(12) 0.082(2) 0.0185(13) 0.0033(13) -0.0052(9)
C21 0.0432(14) 0.0284(12) 0.0256(11) -0.0017(9) 0.0053(10) 0.0149(11)
C22 0.0119(7) 0.0127(8) 0.0107(7) -0.0010(6) 0.0014(6) 0.0033(6)
C23 0.0090(7) 0.0091(7) 0.0159(7) -0.0003(6) 0.0014(6) 0.0017(6)
C24 0.0128(8) 0.0149(8) 0.0161(8) 0.0015(6) 0.0030(6) 0.0020(6)
C25 0.0115(8) 0.0142(8) 0.0246(9) 0.0042(7) 0.0048(7) -0.0007(6)
C26 0.0110(8) 0.0106(8) 0.0275(9) -0.0005(7) 0.0003(7) -0.0009(6)
C27 0.0121(8) 0.0136(8) 0.0179(8) -0.0024(6) -0.0008(6) 0.0010(6)
C28 0.0099(7) 0.0094(7) 0.0157(7) 0.0010(6) 0.0024(6) 0.0015(6)
C29 0.0158(8) 0.0184(9) 0.0118(7) 0.0030(6) -0.0022(6) -0.0035(7)
C30 0.0263(11) 0.0281(11) 0.0147(9) -0.0032(8) 0.0023(7) -0.0070(8)
C31 0.0165(9) 0.0222(10) 0.0248(10) 0.0050(8) -0.0050(7) -0.0022(7)
C32 0.0140(8) 0.0116(8) 0.0153(8) -0.0027(6) -0.0027(6) -0.0018(6)
C33 0.0168(8) 0.0189(9) 0.0224(9) -0.0003(7) 0.0009(7) -0.0007(7)
C34 0.0146(9) 0.0231(10) 0.0341(11) -0.0014(8) -0.0065(8) 0.0029(7)
C35 0.0314(11) 0.0237(10) 0.0231(10) -0.0003(8) -0.0134(8) 0.0033(8)
C36 0.0340(11) 0.0283(11) 0.0153(8) 0.0007(8) 0.0004(8) 0.0055(9)
C37 0.0191(9) 0.0206(9) 0.0171(8) -0.0022(7) 0.0002(7) 0.0026(7)
C38 0.0144(8) 0.0120(8) 0.0136(7) -0.0009(6) 0.0008(6) 0.0010(6)
C39 0.0170(8) 0.0146(8) 0.0190(8) -0.0045(7) 0.0014(6) -0.0022(7)
C40 0.0133(8) 0.0230(10) 0.0229(9) -0.0036(7) 0.0034(7) -0.0002(7)
C41 0.0197(9) 0.0184(9) 0.0189(8) -0.0033(7) 0.0043(7) 0.0045(7)
C42 0.0226(9) 0.0165(9) 0.0236(9) -0.0067(7) 0.0033(7) -0.0016(7)
C43 0.0156(9) 0.0172(9) 0.0230(9) -0.0048(7) 0.0007(7) -0.0012(7)
C44 0.0120(8) 0.0109(8) 0.0194(8) -0.0038(6) 0.0039(6) -0.0021(6)
C45 0.0153(8) 0.0149(9) 0.0212(9) -0.0019(7) 0.0021(7) -0.0022(7)
C46 0.0251(10) 0.0148(9) 0.0246(9) 0.0023(7) 0.0050(8) -0.0010(7)
C47 0.0238(10) 0.0134(9) 0.0353(11) -0.0045(8) 0.0090(8) -0.0077(7)
C48 0.0185(9) 0.0200(10) 0.0301(10) -0.0070(8) 0.0010(8) -0.0070(7)
C49 0.0182(9) 0.0167(9) 0.0223(9) -0.0029(7) -0.0004(7) -0.0029(7)
P2 0.0437(3) 0.0261(3) 0.0291(3) -0.0006(2) -0.0097(2) 0.0040(2)
F1 0.0507(8) 0.0580(10) 0.0887(11) 0.0267(9) 0.0109(8) 0.0182(7)
F2 0.0405(7) 0.0483(9) 0.0872(11) 0.0024(8) -0.0097(7) -0.0199(6)
F3 0.1430(14) 0.0358(9) 0.0413(8) 0.0046(7) 0.0158(9) -0.0246(9)
F4 0.1394(14) 0.0736(12) 0.0274(7) 0.0082(7) -0.0153(8) -0.0525(10)
F5 0.1061(13) 0.0873(13) 0.0486(9) -0.0016(9) -0.0461(9) 0.0019(10)
F6 0.1158(14) 0.0917(15) 0.1490(18) 0.0315(13) 0.0655(13) 0.0719(12)
C51 0.0278(10) 0.0277(11) 0.0263(10) 0.0019(8) 0.0024(8) 0.0061(8)
Cl2 0.0424(3) 0.0348(3) 0.0342(3) -0.0022(2) 0.0014(2) -0.0052(2)
Cl3 0.0278(3) 0.0423(3) 0.0543(3) 0.0019(3) -0.0047(2) 0.0010(2)
C61 0.0239(10) 0.0440(14) 0.0483(13) 0.0199(11) 0.0090(9) 0.0021(9)
Cl4 0.0355(3) 0.0551(4) 0.0326(3) 0.0060(3) 0.0062(2) -0.0078(3)
Cl5 0.0292(3) 0.0434(3) 0.0299(3) -0.0032(2) 0.0069(2) -0.0051(2)
C71 0.0360(12) 0.0361(13) 0.0289(11) -0.0027(9) -0.0015(9) -0.0045(9)
Cl6 0.0375(3) 0.0309(3) 0.0320(3) -0.0042(2) 0.0037(2) 0.0051(2)
Cl7 0.0470(4) 0.0868(5) 0.0375(3) -0.0202(3) 0.0156(3) -0.0095(3)

loop_
_atom_type_symbol
_atom_type_description
_atom_type_scat_dispersion_real
_atom_type_scat_dispersion_imag
_atom_type_scat_source
C C 0.0033 0.0016 'International Tables Vol C Tables 4.2.6.8 and 6.1.1.4'
H H 0.0000 0.0000 'International Tables Vol C Tables 4.2.6.8 and 6.1.1.4'
N N 0.0061 0.0033 'International Tables Vol C Tables 4.2.6.8 and 6.1.1.4'
O O 0.0106 0.0060 'International Tables Vol C Tables 4.2.6.8 and 6.1.1.4'
F F 0.0171 0.0103 'International Tables Vol C Tables 4.2.6.8 and 6.1.1.4'
P P 0.1023 0.0942 'International Tables Vol C Tables 4.2.6.8 and 6.1.1.4'
Cl Cl 0.1484 0.1585 'International Tables Vol C Tables 4.2.6.8 and 6.1.1.4'
Ru Ru -1.2594 0.8363 'International Tables Vol C Tables 4.2.6.8 and 6.1.1.4'

loop_
_geom_angle_atom_site_label_1
_geom_angle_atom_site_label_2
_geom_angle_atom_site_label_3
_geom_angle
_geom_angle_publ_flag
C22 Ru1 C1 96.26(6) yes
C22 Ru1 P1 92.07(5) yes
C1 Ru1 P1 96.31(4) yes
C22 Ru1 O1 78.76(5) yes
C1 Ru1 O1 96.73(5) yes
P1 Ru1 O1 164.80(3) yes
C22 Ru1 Cl1 108.19(5) yes
C1 Ru1 Cl1 154.88(4) yes
P1 Ru1 Cl1 88.661(15) yes
O1 Ru1 Cl1 82.83(3) yes
C32 P1 C44 105.36(7) ?
C32 P1 C38 101.08(7) ?
C44 P1 C38 100.72(7) ?
C32 P1 Ru1 116.24(5) ?
C44 P1 Ru1 116.86(5) ?
C38 P1 Ru1 114.34(5) ?
C28 O1 C29 119.38(11) ?
C28 O1 Ru1 107.93(8) ?
C29 O1 Ru1 123.28(9) ?
C1 N1 C4 130.49(13) ?
C1 N1 C2 111.44(13) ?
C4 N1 C2 115.78(12) ?
C1 N2 C13 130.84(13) ?
C1 N2 C3 112.57(13) ?
C13 N2 C3 116.42(13) ?
N2 C1 N1 106.54(13) ?
N2 C1 Ru1 129.39(11) ?
N1 C1 Ru1 123.67(11) ?
N1 C2 C3 101.20(14) ?
N1 C2 H2A 108.3(9) ?
C3 C2 H2A 114.8(10) ?
N1 C2 H2B 110.4(11) ?
C3 C2 H2B 109.6(11) ?
H2A C2 H2B 112.0(13) ?
N2 C3 C2 101.26(15) ?
N2 C3 H3A 109.1(11) ?
C2 C3 H3A 113.0(12) ?
N2 C3 H3B 107.9(11) ?
C2 C3 H3B 114.5(12) ?
H3A C3 H3B 110.5(16) ?
C9 C4 C5 120.46(14) ?
C9 C4 N1 120.76(14) ?
C5 C4 N1 118.16(14) ?
C6 C5 C4 118.17(15) ?
C6 C5 C10 117.76(15) ?
C4 C5 C10 124.05(15) ?
C7 C6 C5 122.82(15) ?
C7 C6 H6 120.8(10) ?
C5 C6 H6 116.4(10) ?
C6 C7 C8 117.48(15) ?
C6 C7 C11 121.17(16) ?
C8 C7 C11 121.35(16) ?
C9 C8 C7 122.15(15) ?
C9 C8 H8 119.3(10) ?
C7 C8 H8 118.6(10) ?
C8 C9 C4 118.86(14) ?
C8 C9 C12 119.43(15) ?
C4 C9 C12 121.71(15) ?
C5 C10 H10A 110.4(11) ?
C5 C10 H10B 114.3(10) ?
H10A C10 H10B 107.1(15) ?
C5 C10 H10C 108.9(12) ?
H10A C10 H10C 108.2(16) ?
H10B C10 H10C 107.7(16) ?
C7 C11 H11A 111.5(12) ?
C7 C11 H11B 111.7(12) ?
H11A C11 H11B 105.9(16) ?
C7 C11 H11C 110.0(13) ?
H11A C11 H11C 104.3(16) ?
H11B C11 H11C 113.2(17) ?
C9 C12 H12A 112.8(11) ?
C9 C12 H12B 114.0(13) ?
H12A C12 H12B 107.9(17) ?
C9 C12 H12C 110.5(16) ?
H12A C12 H12C 101.8(18) ?
H12B C12 H12C 109.1(19) ?
C14 C13 C18 121.62(15) ?
C14 C13 N2 120.22(15) ?
C18 C13 N2 117.69(14) ?
C15 C14 C13 117.77(15) ?
C15 C14 C19 119.51(17) ?
C13 C14 C19 122.71(16) ?
C16 C15 C14 122.02(16) ?
C16 C15 H15 121.4(10) ?
C14 C15 H15 116.6(10) ?
C17 C16 C15 118.41(16) ?
C17 C16 C20 120.3(2) ?
C15 C16 C20 121.3(2) ?
C16 C17 C18 122.20(17) ?
C16 C17 H17 120.4(11) ?
C18 C17 H17 117.4(11) ?
C17 C18 C13 117.76(16) ?
C17 C18 C21 120.27(18) ?
C13 C18 C21 121.94(17) ?
C14 C19 H19A 110.4(13) ?
C14 C19 H19B 111.5(13) ?
H19A C19 H19B 109.1(18) ?
C14 C19 H19C 111.3(14) ?
H19A C19 H19C 108.3(18) ?
H19B C19 H19C 106.0(19) ?
C16 C20 H20A 112.7(14) ?
C16 C20 H20B 112.4(18) ?
H20A C20 H20B 102(2) ?
C16 C20 H20C 111.7(14) ?
H20A C20 H20C 116(2) ?
H20B C20 H20C 101(2) ?
C18 C21 H21A 110.4(13) ?
C18 C21 H21B 115.1(12) ?
H21A C21 H21B 112.0(17) ?
C18 C21 H21C 111.2(12) ?
H21A C21 H21C 105.2(17) ?
H21B C21 H21C 102.2(16) ?
C23 C22 Ru1 119.66(11) ?
C23 C22 H22 114.1(10) ?
Ru1 C22 H22 126.1(10) ?
C28 C23 C24 118.83(14) ?
C28 C23 C22 119.06(14) ?
C24 C23 C22 122.06(14) ?
C25 C24 C23 120.18(15) ?
C25 C24 H24 119.1(9) ?
C23 C24 H24 120.7(9) ?
C24 C25 C26 119.97(16) ?
C24 C25 H25 121.5(10) ?
C26 C25 H25 118.5(10) ?
C25 C26 C27 121.10(16) ?
C25 C26 H26 121.0(10) ?
C27 C26 H26 117.9(10) ?
C26 C27 C28 118.99(15) ?
C26 C27 H27 118.5(9) ?
C28 C27 H27 122.5(9) ?
O1 C28 C27 124.72(14) ?
O1 C28 C23 114.39(13) ?
C27 C28 C23 120.83(14) ?
O1 C29 C30 110.42(14) ?
O1 C29 C31 113.50(13) ?
C30 C29 C31 113.92(15) ?
O1 C29 H29 100.1(9) ?
C30 C29 H29 109.4(9) ?
C31 C29 H29 108.6(9) ?
C29 C30 H30A 115.8(11) ?
C29 C30 H30B 107.4(11) ?
H30A C30 H30B 107.1(15) ?
C29 C30 H30C 112.0(10) ?
H30A C30 H30C 107.8(15) ?
H30B C30 H30C 106.2(14) ?
C29 C31 H31A 109.4(9) ?
C29 C31 H31B 106.4(10) ?
H31A C31 H31B 109.2(14) ?
C29 C31 H31C 114.9(10) ?
H31A C31 H31C 110.5(14) ?
H31B C31 H31C 106.2(14) ?
C37 C32 C33 118.47(15) ?
C37 C32 P1 121.47(12) ?
C33 C32 P1 120.02(12) ?
C34 C33 C32 120.93(16) ?
C34 C33 H33 120.6(9) ?
C32 C33 H33 118.4(9) ?
C35 C34 C33 120.19(17) ?
C35 C34 H34 118.3(11) ?
C33 C34 H34 121.5(11) ?
C36 C35 C34 119.73(17) ?
C36 C35 H35 121.4(11) ?
C34 C35 H35 118.9(11) ?
C35 C36 C37 120.43(17) ?
C35 C36 H36 119.5(11) ?
C37 C36 H36 120.1(11) ?
C36 C37 C32 120.20(16) ?
C36 C37 H37 119.7(10) ?
C32 C37 H37 120.1(10) ?
C39 C38 C43 118.32(15) ?
C39 C38 P1 122.31(12) ?
C43 C38 P1 119.25(12) ?
C40 C39 C38 120.51(16) ?
C40 C39 H39 119.0(10) ?
C38 C39 H39 120.4(10) ?
C41 C40 C39 120.65(16) ?
C41 C40 H40 119.3(11) ?
C39 C40 H40 120.0(11) ?
C40 C41 C42 119.73(16) ?
C40 C41 H41 119.5(10) ?
C42 C41 H41 120.7(10) ?
C41 C42 C43 119.83(16) ?
C41 C42 H42 121.9(10) ?
C43 C42 H42 118.3(10) ?
C42 C43 C38 120.95(15) ?
C42 C43 H43 117.4(10) ?
C38 C43 H43 121.6(10) ?
C49 C44 C45 118.66(15) ?
C49 C44 P1 123.11(13) ?
C45 C44 P1 117.81(12) ?
C46 C45 C44 120.59(16) ?
C46 C45 H45 118.4(10) ?
C44 C45 H45 121.0(10) ?
C45 C46 C47 119.95(17) ?
C45 C46 H46 117.3(11) ?
C47 C46 H46 122.7(10) ?
C48 C47 C46 120.02(17) ?
C48 C47 H47 121.2(11) ?
C46 C47 H47 118.7(11) ?
C47 C48 C49 120.21(17) ?
C47 C48 H48 122.3(11) ?
C49 C48 H48 117.5(11) ?
C48 C49 C44 120.55(17) ?
C48 C49 H49 118.2(10) ?
C44 C49 H49 121.2(10) ?
F6 P2 F5 91.85(10) ?
F6 P2 F4 90.97(10) ?
F5 P2 F4 177.02(10) ?
F6 P2 F2 91.77(9) ?
F5 P2 F2 91.66(8) ?
F4 P2 F2 89.18(8) ?
F6 P2 F1 178.85(10) ?
F5 P2 F1 88.24(9) ?
F4 P2 F1 88.91(9) ?
F2 P2 F1 89.38(8) ?
F6 P2 F3 89.95(10) ?
F5 P2 F3 89.32(8) ?
F4 P2 F3 89.75(8) ?
F2 P2 F3 177.99(9) ?
F1 P2 F3 88.90(8) ?
Cl2 C51 Cl3 111.63(10) ?
Cl2 C51 H51A 109.3 ?
Cl3 C51 H51A 109.3 ?
Cl2 C51 H51B 109.3 ?
Cl3 C51 H51B 109.3 ?
H51A C51 H51B 108.0 ?
Cl4 C61 Cl5 111.60(11) ?
Cl4 C61 H61A 109.3 ?
Cl5 C61 H61A 109.3 ?
Cl4 C61 H61B 109.3 ?
Cl5 C61 H61B 109.3 ?
H61A C61 H61B 108.0 ?
Cl7 C71 Cl6 111.17(10) ?
Cl7 C71 H71A 109.4 ?
Cl6 C71 H71A 109.4 ?
Cl7 C71 H71B 109.4 ?
Cl6 C71 H71B 109.4 ?
H71A C71 H71B 108.0 ?

loop_
_geom_bond_atom_site_label_1
_geom_bond_atom_site_label_2
_geom_bond_distance
_geom_bond_publ_flag
Ru1 C22 1.8349(15) yes
Ru1 C1 2.0723(15) yes
Ru1 P1 2.2788(4) yes
Ru1 O1 2.3442(10) yes
Ru1 Cl1 2.3517(4) yes
P1 C32 1.8241(16) ?
P1 C44 1.8340(16) ?
P1 C38 1.8397(15) ?
O1 C28 1.3858(17) ?
O1 C29 1.4979(18) ?
N1 C1 1.3686(18) ?
N1 C4 1.4358(19) ?
N1 C2 1.485(2) ?
N2 C1 1.3478(19) ?
N2 C13 1.4391(19) ?
N2 C3 1.492(2) ?
C2 C3 1.508(3) ?
C2 H2A 0.998(15) ?
C2 H2B 0.938(16) ?
C3 H3A 0.968(18) ?
C3 H3B 0.936(19) ?
C4 C9 1.395(2) ?
C4 C5 1.405(2) ?
C5 C6 1.389(2) ?
C5 C10 1.502(2) ?
C6 C7 1.382(2) ?
C6 H6 0.933(15) ?
C7 C8 1.391(2) ?
C7 C11 1.503(2) ?
C8 C9 1.389(2) ?
C8 H8 0.928(15) ?
C9 C12 1.501(2) ?
C10 H10A 0.922(18) ?
C10 H10B 1.026(19) ?
C10 H10C 0.922(19) ?
C11 H11A 0.944(19) ?
C11 H11B 0.958(19) ?
C11 H11C 0.95(2) ?
C12 H12A 0.929(19) ?
C12 H12B 0.91(2) ?
C12 H12C 0.94(3) ?
C13 C14 1.393(2) ?
C13 C18 1.397(2) ?
C14 C15 1.393(2) ?
C14 C19 1.495(2) ?
C15 C16 1.381(2) ?
C15 H15 0.918(15) ?
C16 C17 1.378(2) ?
C16 C20 1.508(3) ?
C17 C18 1.389(2) ?
C17 H17 0.908(16) ?
C18 C21 1.505(3) ?
C19 H19A 0.89(2) ?
C19 H19B 0.89(2) ?
C19 H19C 0.98(2) ?
C20 H20A 0.89(2) ?
C20 H20B 0.87(2) ?
C20 H20C 0.97(2) ?
C21 H21A 0.94(2) ?
C21 H21B 0.94(2) ?
C21 H21C 0.95(2) ?
C22 C23 1.455(2) ?
C22 H22 0.923(15) ?
C23 C28 1.401(2) ?
C23 C24 1.406(2) ?
C24 C25 1.380(2) ?
C24 H24 0.940(14) ?
C25 C26 1.383(2) ?
C25 H25 0.897(15) ?
C26 C27 1.389(2) ?
C26 H26 0.929(15) ?
C27 C28 1.386(2) ?
C27 H27 0.929(14) ?
C29 C30 1.510(2) ?
C29 C31 1.520(2) ?
C29 H29 0.976(15) ?
C30 H30A 0.971(18) ?
C30 H30B 0.957(18) ?
C30 H30C 0.945(16) ?
C31 H31A 0.957(16) ?
C31 H31B 0.994(18) ?
C31 H31C 0.974(18) ?
C32 C37 1.393(2) ?
C32 C33 1.393(2) ?
C33 C34 1.382(2) ?
C33 H33 0.929(14) ?
C34 C35 1.381(3) ?
C34 H34 0.880(15) ?
C35 C36 1.377(2) ?
C35 H35 0.903(17) ?
C36 C37 1.394(2) ?
C36 H36 0.937(17) ?
C37 H37 0.920(15) ?
C38 C39 1.392(2) ?
C38 C43 1.395(2) ?
C39 C40 1.386(2) ?
C39 H39 0.911(16) ?
C40 C41 1.376(2) ?
C40 H40 0.920(16) ?
C41 C42 1.385(2) ?
C41 H41 0.943(15) ?
C42 C43 1.389(2) ?
C42 H42 0.986(17) ?
C43 H43 0.955(16) ?
C44 C49 1.394(2) ?
C44 C45 1.394(2) ?
C45 C46 1.386(2) ?
C45 H45 0.879(14) ?
C46 C47 1.387(2) ?
C46 H46 0.941(16) ?
C47 C48 1.377(3) ?
C47 H47 0.889(17) ?
C48 C49 1.386(2) ?
C48 H48 0.904(15) ?
C49 H49 0.889(15) ?
P2 F6 1.5526(15) ?
P2 F5 1.5705(14) ?
P2 F4 1.5794(13) ?
P2 F2 1.5919(13) ?
P2 F1 1.5929(14) ?
P2 F3 1.5956(14) ?
C51 Cl2 1.7639(18) ?
C51 Cl3 1.7652(18) ?
C51 H51A 0.9900 ?
C51 H51B 0.9900 ?
C61 Cl4 1.7545(19) ?
C61 Cl5 1.7599(18) ?
C61 H61A 0.9900 ?
C61 H61B 0.9900 ?
C71 Cl7 1.7562(19) ?
C71 Cl6 1.7615(19) ?
C71 H71A 0.9900 ?
C71 H71B 0.9900 ?
